data_7204019
loop_
_publ_author_name
'Iwamatsu, Masaki'
'Kominami, Tsuyoshi'
'Ueda, Kazumasa'
'Sugimoto, Toyonari'
'Tada, Toshiji'
'Nishimura, Kei-ichiro'
'Adachi, Tomohiro'
'Fujita, Hideo'
'Guo, Fangzhun'
'Yokogawa, Shoichi'
'Yoshino, Harukazu'
'Murata, Keizo'
'Shiro, Motoo'

_publ_section_title
;
 Crystal structures, and electrical conduction and magnetic properties
 in CuCl4 salts of dimethylthio- and
 ethylenedithio-tetrathiafulvalenothioquinone-1,3-dithiolemethides
;
_journal_issue 2
_journal_name_full 'Journal of Materials Chemistry'
_journal_page_first 385
_journal_paper_doi 10.1039/b006173p
_journal_volume 11
_journal_year 2001
_chemical_formula_sum 'C11 H8 Cl2 Cu0.5 S9'
_chemical_formula_weight 531.40
_space_group_IT_number 2
_symmetry_cell_setting triclinic
_symmetry_Int_Tables_number 2
_symmetry_space_group_name_Hall '-P 1'
_symmetry_space_group_name_H-M 'P -1'
_cell_angle_alpha 94.11(3)
_cell_angle_beta 109.37(3)
_cell_angle_gamma 70.69(3)
_cell_formula_units_Z 2
_cell_length_a 9.517(4)
_cell_length_b 14.076(6)
_cell_length_c 7.789(2)
_cell_measurement_reflns_used 25
_cell_measurement_temperature 293.2
_cell_measurement_theta_max 15.0
_cell_measurement_theta_min 12.6
_cell_volume 928.1(7)
_computing_cell_refinement 'MSC/AFC Diffractometer Control'
_computing_data_collection 'MSC/AFC Diffractometer Control'
_computing_data_reduction 'teXsan Ver. 1.10'
_computing_publication_material 'teXsan Ver. 1.10'
_computing_structure_refinement 'teXsan Ver. 1.10'
_computing_structure_solution SIR92
_diffrn_measured_fraction_theta_full 0.9874
_diffrn_measured_fraction_theta_max 0.9874
_diffrn_measurement_device_type 'Rigaku AFC5R'
_diffrn_measurement_method \w-2\q
_diffrn_radiation_type 'Mo K\a'
_diffrn_radiation_wavelength 0.7107
_diffrn_reflns_av_R_equivalents 0.030
_diffrn_reflns_limit_h_max 12
_diffrn_reflns_limit_h_min 0
_diffrn_reflns_limit_k_max 18
_diffrn_reflns_limit_k_min -18
_diffrn_reflns_limit_l_max 10
_diffrn_reflns_limit_l_min -10
_diffrn_reflns_number 5648
_diffrn_reflns_theta_full 30.01
_diffrn_reflns_theta_max 30.01
_diffrn_standards_decay_% 0.06
_diffrn_standards_interval_count 150
_diffrn_standards_number 3
_exptl_absorpt_coefficient_mu 1.909
_exptl_absorpt_correction_T_max 0.963
_exptl_absorpt_correction_T_min 0.645
_exptl_absorpt_correction_type psi-scan
_exptl_absorpt_process_details '(North, Phillips & Mathews, 1968)'
_exptl_crystal_colour black
_exptl_crystal_density_diffrn 1.901
_exptl_crystal_density_method 'not measured'
_exptl_crystal_description prismatic
_exptl_crystal_size_max 0.450
_exptl_crystal_size_mid 0.200
_exptl_crystal_size_min 0.020
_refine_diff_density_max 1.24
_refine_diff_density_min -0.83
_refine_ls_extinction_method none
_refine_ls_goodness_of_fit_ref 1.533
_refine_ls_hydrogen_treatment noref
_refine_ls_number_parameters 205
_refine_ls_number_reflns 2096
_refine_ls_R_factor_gt 0.0709
_refine_ls_shift/su_max 0.0402
_refine_ls_structure_factor_coef Fsqd
_refine_ls_weighting_details 'w = 1/[\s^2^(Fo^2^) + (0.03500(Max(Fo^2^,0) + 2Fc^2^)/3)^2^]'
_refine_ls_weighting_scheme calc
_refine_ls_wR_factor_ref 0.1321
_reflns_number_gt 2019
_reflns_number_total 5346
_reflns_threshold_expression F^2^>2.0\s(F^2^)
_cod_data_source_file b006173p.txt
_cod_data_source_block (1)2CuCl4
_cod_original_cell_volume 928.2(7)
_cod_original_sg_symbol_H-M 'P -1         '
_cod_original_formula_sum 'C11 H8 Cl2 Cu0.50 S9 '
_cod_database_code 7204019

loop_
_symmetry_equiv_pos_as_xyz
x,y,z
-x,-y,-z

loop_
_atom_site_label
_atom_site_type_symbol
_atom_site_fract_x
_atom_site_fract_y
_atom_site_fract_z
_atom_site_U_iso_or_equiv
_atom_site_adp_type
_atom_site_occupancy
_atom_site_calc_flag
_atom_site_refinement_flags
_atom_site_disorder_assembly
_atom_site_disorder_group
Cu(1) Cu -1.0000 1.0000 1.0000 0.0338(4) Uani 1.00 d S . .
Cl(3) Cl -1.1260(3) 0.9688(2) 1.1796(4) 0.0548(7) Uani 1.00 d . . .
Cl(4) Cl -0.8371(3) 0.8375(2) 1.0491(3) 0.0557(7) Uani 1.00 d . . .
S(1) S -0.8999(2) 0.5510(2) 1.3471(3) 0.0381(6) Uani 1.00 d . . .
S(2) S -1.0021(3) 0.6587(2) 0.7953(3) 0.0375(6) Uani 1.00 d . . .
S(3) S -1.1663(3) 0.7092(2) 1.0603(3) 0.0367(6) Uani 1.00 d . . .
S(4) S -0.6723(3) 0.4200(2) 1.6582(3) 0.0445(6) Uani 1.00 d . . .
S(5) S -0.3819(3) 0.3232(2) 1.2149(3) 0.0406(6) Uani 1.00 d . . .
S(6) S -1.4449(3) 0.8667(2) 0.8153(3) 0.0422(6) Uani 1.00 d . . .
S(7) S -0.7051(3) 0.4939(2) 1.1138(3) 0.0365(6) Uani 1.00 d . . .
S(8) S -1.2500(3) 0.8147(2) 0.5164(3) 0.0529(7) Uani 1.00 d . . .
S(9) S -0.3790(3) 0.2908(2) 1.5781(3) 0.0375(6) Uani 1.00 d . . .
C(2) C -1.230(1) 0.9355(7) 0.575(1) 0.054(3) Uani 1.00 d . . .
C(3) C -1.2593(10) 0.7768(6) 0.857(1) 0.034(2) Uani 1.00 d . . .
C(4) C -0.4740(9) 0.3575(6) 1.380(1) 0.032(2) Uani 1.00 d . . .
C(5) C -0.8827(9) 0.5669(6) 1.139(1) 0.030(2) Uani 1.00 d . . .
C(6) C -0.7163(9) 0.4625(6) 1.449(1) 0.032(2) Uani 1.00 d . . .
C(7) C -1.182(1) 0.7539(6) 0.730(1) 0.036(2) Uani 1.00 d . . .
C(8) C -0.9997(10) 0.6355(6) 1.010(1) 0.033(2) Uani 1.00 d . . .
C(9) C -0.6235(9) 0.4351(6) 1.330(1) 0.029(2) Uani 1.00 d . . .
C(10) C -1.4690(10) 0.8718(7) 1.034(1) 0.047(3) Uani 1.00 d . . .
C(11) C -0.2206(10) 0.2131(6) 1.516(1) 0.040(2) Uani 1.00 d . . .
C(12) C -0.225(1) 0.2286(6) 1.350(1) 0.038(2) Uani 1.00 d . . .
H(1) H -1.1225 0.9299 0.6432 0.0613 Uiso 1.00 calc . . .
H(2) H -1.2641 0.9787 0.4711 0.0613 Uiso 1.00 calc . . .
H(3) H -1.2922 0.9684 0.6530 0.0613 Uiso 1.00 calc . . .
H(4) H -1.3868 0.8919 1.1248 0.0565 Uiso 1.00 calc . . .
H(5) H -1.5676 0.9190 1.0333 0.0565 Uiso 1.00 calc . . .
H(6) H -1.4620 0.8070 1.0744 0.0565 Uiso 1.00 calc . . .
H(7) H -0.1351 0.1615 1.5984 0.0485 Uiso 1.00 calc . . .
H(8) H -0.1409 0.1884 1.3043 0.0441 Uiso 1.00 calc . . .

loop_
_atom_site_aniso_label
_atom_site_aniso_U_11
_atom_site_aniso_U_22
_atom_site_aniso_U_33
_atom_site_aniso_U_12
_atom_site_aniso_U_13
_atom_site_aniso_U_23
Cu(1) 0.0325(8) 0.0413(8) 0.0310(8) -0.0111(6) 0.0143(6) 0.0009(7)
Cl(3) 0.038(1) 0.065(2) 0.069(2) -0.005(1) 0.0302(10) 0.021(1)
Cl(4) 0.076(2) 0.044(1) 0.052(1) -0.003(1) 0.043(1) 0.003(1)
S(1) 0.031(1) 0.039(1) 0.042(1) 0.0013(9) 0.0190(9) 0.0044(10)
S(2) 0.039(1) 0.042(1) 0.038(1) -0.0120(9) 0.0196(9) 0.0008(10)
S(3) 0.037(1) 0.037(1) 0.034(1) 0.0000(9) 0.0185(9) 0.0045(10)
S(4) 0.046(1) 0.056(1) 0.035(1) -0.007(1) 0.0241(9) 0.005(1)
S(5) 0.037(1) 0.049(1) 0.041(1) -0.0061(10) 0.0245(9) 0.003(1)
S(6) 0.036(1) 0.043(1) 0.039(1) -0.003(1) 0.0079(10) 0.007(1)
S(7) 0.031(1) 0.043(1) 0.037(1) -0.0042(9) 0.0184(8) 0.0054(10)
S(8) 0.068(2) 0.058(2) 0.031(1) -0.018(1) 0.014(1) 0.008(1)
S(9) 0.032(1) 0.043(1) 0.034(1) -0.0024(9) 0.0158(9) 0.0020(10)
C(2) 0.060(6) 0.052(6) 0.052(6) -0.019(5) 0.017(5) 0.016(5)
C(3) 0.037(5) 0.028(4) 0.035(5) -0.007(3) 0.009(4) 0.004(4)
C(4) 0.032(4) 0.036(4) 0.037(4) -0.011(3) 0.023(3) -0.006(4)
C(5) 0.029(4) 0.023(4) 0.043(5) -0.010(3) 0.018(3) -0.004(3)
C(6) 0.028(4) 0.031(4) 0.037(5) -0.010(3) 0.012(3) 0.001(4)
C(7) 0.045(5) 0.040(5) 0.025(4) -0.017(4) 0.006(4) 0.008(4)
C(8) 0.036(4) 0.034(4) 0.030(5) -0.012(3) 0.013(3) -0.005(4)
C(9) 0.023(4) 0.037(4) 0.025(4) -0.010(3) 0.006(3) -0.004(4)
C(10) 0.031(5) 0.049(6) 0.056(6) 0.008(4) 0.025(4) -0.002(5)
C(11) 0.025(4) 0.041(5) 0.047(6) 0.003(4) 0.012(4) 0.006(4)
C(12) 0.039(5) 0.035(5) 0.039(5) -0.005(4) 0.016(4) 0.002(4)

loop_
_atom_type_symbol
_atom_type_description
_atom_type_scat_dispersion_real
_atom_type_scat_dispersion_imag
_atom_type_scat_source
C C 0.003 0.002
;International Tables for Crystallography
(1992, Vol. C, Tables 4.2.6.8 and 6.1.1.1)
;
H H 0.000 0.000
;International Tables for Crystallography
(1992, Vol. C, Table 6.1.1.2)
;
Cl Cl 0.148 0.159
;International Tables for Crystallography
(1992, Vol. C, Tables 4.2.6.8 and 6.1.1.1)
;
S S 0.125 0.123
;International Tables for Crystallography
(1992, Vol. C, Tables 4.2.6.8 and 6.1.1.1)
;
Cu Cu 0.320 1.265
;International Tables for Crystallography
(1992, Vol. C, Tables 4.2.6.8 and 6.1.1.1)
;

loop_
_geom_angle_atom_site_label_1
_geom_angle_atom_site_label_2
_geom_angle_atom_site_label_3
_geom_angle
_geom_angle_site_symmetry_1
_geom_angle_site_symmetry_2
_geom_angle_site_symmetry_3
_geom_angle_publ_flag
Cl(3) Cu(1) Cl(3) 180.0 . 1_555 2_377 yes
C(5) S(1) C(6) 99.1(4) . 1_555 1_555 yes
C(7) S(2) C(8) 97.0(4) . 1_555 1_555 yes
C(3) S(3) C(8) 96.6(4) . 1_555 1_555 yes
C(4) S(5) C(12) 94.2(4) . 1_555 1_555 yes
C(3) S(6) C(10) 101.7(4) . 1_555 1_555 yes
C(5) S(7) C(9) 96.2(4) . 1_555 1_555 yes
C(2) S(8) C(7) 101.8(4) . 1_555 1_555 yes
C(4) S(9) C(11) 96.0(4) . 1_555 1_555 yes
S(3) C(3) S(6) 120.1(5) . 1_555 1_555 yes
S(3) C(3) C(7) 116.8(6) . 1_555 1_555 yes
S(6) C(3) C(7) 123.1(6) . 1_555 1_555 yes
S(5) C(4) S(9) 115.4(4) . 1_555 1_555 yes
S(5) C(4) C(9) 117.4(6) . 1_555 1_555 yes
S(9) C(4) C(9) 127.1(6) . 1_555 1_555 yes
S(1) C(5) S(7) 114.5(4) . 1_555 1_555 yes
S(1) C(5) C(8) 121.1(6) . 1_555 1_555 yes
S(7) C(5) C(8) 124.3(7) . 1_555 1_555 yes
S(1) C(6) S(4) 118.7(5) . 1_555 1_555 yes
S(1) C(6) C(9) 112.5(6) . 1_555 1_555 yes
S(4) C(6) C(9) 128.8(6) . 1_555 1_555 yes
S(2) C(7) S(8) 119.4(5) . 1_555 1_555 yes
S(2) C(7) C(3) 115.5(6) . 1_555 1_555 yes
S(8) C(7) C(3) 125.0(6) . 1_555 1_555 yes
S(2) C(8) S(3) 114.1(4) . 1_555 1_555 yes
S(2) C(8) C(5) 126.7(7) . 1_555 1_555 yes
S(3) C(8) C(5) 119.2(7) . 1_555 1_555 yes
S(7) C(9) C(4) 120.2(6) . 1_555 1_555 yes
S(7) C(9) C(6) 117.6(5) . 1_555 1_555 yes
C(4) C(9) C(6) 122.1(7) . 1_555 1_555 yes
S(9) C(11) C(12) 116.0(6) . 1_555 1_555 yes
S(5) C(12) C(11) 118.4(7) . 1_555 1_555 yes

loop_
_geom_bond_atom_site_label_1
_geom_bond_atom_site_label_2
_geom_bond_distance
_geom_bond_site_symmetry_1
_geom_bond_site_symmetry_2
_geom_bond_publ_flag
Cu(1) Cl(3) 2.266(3) . . yes
Cu(1) Cl(3) 2.266(3) . 2_377 yes
S(1) C(5) 1.721(9) . . yes
S(1) C(6) 1.737(7) . . yes
S(2) C(7) 1.727(8) . . yes
S(2) C(8) 1.720(9) . . yes
S(3) C(3) 1.712(8) . . yes
S(3) C(8) 1.735(9) . . yes
S(4) C(6) 1.649(9) . . yes
S(5) C(4) 1.740(8) . . yes
S(5) C(12) 1.721(8) . . yes
S(6) C(3) 1.740(8) . . yes
S(6) C(10) 1.79(1) . . yes
S(7) C(5) 1.730(8) . . yes
S(7) C(9) 1.743(8) . . yes
S(8) C(2) 1.78(1) . . yes
S(8) C(7) 1.740(8) . . yes
S(9) C(4) 1.675(8) . . yes
S(9) C(11) 1.739(9) . . yes
C(3) C(7) 1.38(1) . . yes
C(4) C(9) 1.43(1) . . yes
C(5) C(8) 1.36(1) . . yes
C(6) C(9) 1.43(1) . . yes
C(11) C(12) 1.31(1) . . yes

loop_
_geom_torsion_atom_site_label_1
_geom_torsion_atom_site_label_2
_geom_torsion_atom_site_label_3
_geom_torsion_atom_site_label_4
_geom_torsion
_geom_torsion_site_symmetry_1
_geom_torsion_site_symmetry_2
_geom_torsion_site_symmetry_3
_geom_torsion_site_symmetry_4
_geom_torsion_publ_flag
S(1) C(5) S(7) C(9) 0.0(5) 1_555 1_555 1_555 1_555 yes
S(1) C(5) C(8) S(2) -178.8(5) 1_555 1_555 1_555 1_555 yes
S(1) C(5) C(8) S(3) 1(1) 1_555 1_555 1_555 1_555 yes
S(1) C(6) C(9) S(7) 0.9(9) 1_555 1_555 1_555 1_555 yes
S(1) C(6) C(9) C(4) -174.7(7) 1_555 1_555 1_555 1_555 yes
S(2) C(7) S(8) C(2) -108.7(6) 1_555 1_555 1_555 1_555 yes
S(2) C(7) C(3) S(3) 0.8(10) 1_555 1_555 1_555 1_555 yes
S(2) C(7) C(3) S(6) -177.5(5) 1_555 1_555 1_555 1_555 yes
S(2) C(8) S(3) C(3) -1.0(6) 1_555 1_555 1_555 1_555 yes
S(2) C(8) C(5) S(7) 4(1) 1_555 1_555 1_555 1_555 yes
S(3) C(3) S(6) C(10) 8.4(7) 1_555 1_555 1_555 1_555 yes
S(3) C(3) C(7) S(8) -178.0(5) 1_555 1_555 1_555 1_555 yes
S(3) C(8) S(2) C(7) 1.4(6) 1_555 1_555 1_555 1_555 yes
S(3) C(8) C(5) S(7) -175.7(5) 1_555 1_555 1_555 1_555 yes
S(4) C(6) S(1) C(5) -179.7(5) 1_555 1_555 1_555 1_555 yes
S(4) C(6) C(9) S(7) 179.7(5) 1_555 1_555 1_555 1_555 yes
S(4) C(6) C(9) C(4) 4(1) 1_555 1_555 1_555 1_555 yes
S(5) C(4) S(9) C(11) 0.0(6) 1_555 1_555 1_555 1_555 yes
S(5) C(4) C(9) S(7) -1.5(10) 1_555 1_555 1_555 1_555 yes
S(5) C(4) C(9) C(6) 174.0(7) 1_555 1_555 1_555 1_555 yes
S(5) C(12) C(11) S(9) 0(1) 1_555 1_555 1_555 1_555 yes
S(6) C(3) S(3) C(8) 178.5(6) 1_555 1_555 1_555 1_555 yes
S(6) C(3) C(7) S(8) 3(1) 1_555 1_555 1_555 1_555 yes
S(7) C(5) S(1) C(6) 0.4(6) 1_555 1_555 1_555 1_555 yes
S(7) C(9) C(4) S(9) -178.5(5) 1_555 1_555 1_555 1_555 yes
S(8) C(7) S(2) C(8) 177.6(6) 1_555 1_555 1_555 1_555 yes
S(9) C(4) S(5) C(12) 0.3(6) 1_555 1_555 1_555 1_555 yes
S(9) C(4) C(9) C(6) -3(1) 1_555 1_555 1_555 1_555 yes
C(2) S(8) C(7) C(3) 70.1(9) 1_555 1_555 1_555 1_555 yes
C(3) S(3) C(8) C(5) 178.9(7) 1_555 1_555 1_555 1_555 yes
C(3) C(7) S(2) C(8) -1.3(8) 1_555 1_555 1_555 1_555 yes
C(4) S(5) C(12) C(11) -0.6(9) 1_555 1_555 1_555 1_555 yes
C(4) S(9) C(11) C(12) -0.4(9) 1_555 1_555 1_555 1_555 yes
C(4) C(9) S(7) C(5) 175.1(7) 1_555 1_555 1_555 1_555 yes
C(5) S(1) C(6) C(9) -0.8(7) 1_555 1_555 1_555 1_555 yes
C(5) S(7) C(9) C(6) -0.6(7) 1_555 1_555 1_555 1_555 yes
C(5) C(8) S(2) C(7) -178.6(8) 1_555 1_555 1_555 1_555 yes
C(6) S(1) C(5) C(8) -176.9(7) 1_555 1_555 1_555 1_555 yes
C(7) C(3) S(3) C(8) 0.2(8) 1_555 1_555 1_555 1_555 yes
C(7) C(3) S(6) C(10) -173.4(8) 1_555 1_555 1_555 1_555 yes
C(8) C(5) S(7) C(9) 177.2(8) 1_555 1_555 1_555 1_555 yes
C(9) C(4) S(5) C(12) -177.1(7) 1_555 1_555 1_555 1_555 yes
C(9) C(4) S(9) C(11) 177.0(8) 1_555 1_555 1_555 1_555 yes
